data_4324599
loop_
_publ_author_name
'Stephen M. Mansell'
'Rolfe H. Herber'
'Israel Nowik'
'Douglas H. Ross'
'Christopher A. Russell'
'Duncan F. Wass'

_publ_contact_author
; 
    Dr. Chris Russell 
    School of Chemistry
    University of Bristol
    Cantock's Close
    BS8 1TS Bristol
    UK
;
_publ_contact_author_email
;
Chris.Russell@bristol.ac.uk
;
_publ_contact_author_fax '0117 9290509'
_publ_contact_author_phone '0117 9287655'
_publ_section_title
;
 Coordination Chemistry of N-Heterocyclic Stannylenes: A Combined
 Synthetic and M\"ossbauer Spectroscopy Study
;
_journal_name_full 'Inorganic Chemistry'
_journal_page_first 2252
_journal_page_last 2263
_journal_paper_doi 10.1021/ic101920x
_journal_volume 50
_journal_year 2011
_chemical_formula_moiety 'C31 H40 Fe N2 O4 Sn, 0.5 (C7 H8)'
_chemical_formula_sum 'C34.5 H44 Fe N2 O4 Sn'
_chemical_formula_weight 725.26
_chemical_name_systematic
; 
 ? 
;
_space_group_IT_number 4
_symmetry_cell_setting monoclinic
_symmetry_space_group_name_Hall 'P 2yb'
_symmetry_space_group_name_H-M 'P 1 21 1'
_atom_sites_solution_hydrogens geom
_atom_sites_solution_primary direct
_atom_sites_solution_secondary difmap
_audit_creation_method SHELXL-97
_cell_angle_alpha 90.00
_cell_angle_beta 101.050(2)
_cell_angle_gamma 90.00
_cell_formula_units_Z 4
_cell_length_a 9.7070(4)
_cell_length_b 36.8631(15)
_cell_length_c 9.7894(4)
_cell_measurement_reflns_used 5383
_cell_measurement_temperature 100(2)
_cell_measurement_theta_max 24.74
_cell_measurement_theta_min 2.69
_cell_volume 3438.0(2)
_computing_cell_refinement 'Bruker Apex II'
_computing_data_collection 'Bruker Apex II'
_computing_data_reduction 'Bruker SAINT'
_computing_molecular_graphics 'Bruker ShelXTL'
_computing_publication_material 'Bruker ShelXTL'
_computing_structure_refinement 'SHELXL-97 (Sheldrick, 1997)'
_computing_structure_solution 'SHELXS-97 (Sheldrick, 1990)'
_diffrn_ambient_temperature 100(2)
_diffrn_measured_fraction_theta_full 0.995
_diffrn_measured_fraction_theta_max 0.844
_diffrn_measurement_device_type 'CCD area detector'
_diffrn_measurement_method 'phi and omega scans'
_diffrn_radiation_monochromator graphite
_diffrn_radiation_source 'fine-focus sealed tube'
_diffrn_radiation_type MoK\a
_diffrn_radiation_wavelength 0.71073
_diffrn_reflns_av_R_equivalents 0.0692
_diffrn_reflns_av_sigmaI/netI 0.1377
_diffrn_reflns_limit_h_max 14
_diffrn_reflns_limit_h_min -13
_diffrn_reflns_limit_k_max 56
_diffrn_reflns_limit_k_min -45
_diffrn_reflns_limit_l_max 13
_diffrn_reflns_limit_l_min -13
_diffrn_reflns_number 38795
_diffrn_reflns_theta_full 29.00
_diffrn_reflns_theta_max 33.13
_diffrn_reflns_theta_min 3.47
_exptl_absorpt_coefficient_mu 1.186
_exptl_absorpt_correction_T_max 0.965
_exptl_absorpt_correction_T_min 0.824
_exptl_absorpt_correction_type multi-scan
_exptl_absorpt_process_details 'SADABS V2008/1'
_exptl_crystal_colour yellow
_exptl_crystal_density_diffrn 1.401
_exptl_crystal_description plate
_exptl_crystal_F_000 1492
_exptl_crystal_size_max 0.20
_exptl_crystal_size_mid 0.12
_exptl_crystal_size_min 0.03
_refine_diff_density_max 1.420
_refine_diff_density_min -1.764
_refine_diff_density_rms 0.158
_refine_ls_abs_structure_details 'Flack H D (1983), Acta Cryst. A39, 876-881'
_refine_ls_abs_structure_Flack 0.36(2)
_refine_ls_extinction_method none
_refine_ls_goodness_of_fit_ref 1.028
_refine_ls_hydrogen_treatment constr
_refine_ls_matrix_type full
_refine_ls_number_parameters 778
_refine_ls_number_reflns 19511
_refine_ls_number_restraints 1
_refine_ls_restrained_S_all 1.028
_refine_ls_R_factor_all 0.1253
_refine_ls_R_factor_gt 0.0576
_refine_ls_shift/su_max 0.001
_refine_ls_shift/su_mean 0.000
_refine_ls_structure_factor_coef Fsqd
_refine_ls_weighting_details 'calc w=1/[\s^2^(Fo^2^)+(0.0363P)^2^+0.0187P] where P=(Fo^2^+2Fc^2^)/3'
_refine_ls_weighting_scheme calc
_refine_ls_wR_factor_gt 0.0922
_refine_ls_wR_factor_ref 0.1102
_reflns_number_gt 12486
_reflns_number_total 19511
_reflns_threshold_expression >2sigma(I)
_cod_data_source_file ic101920x_si_001_4.cif
_cod_data_source_block 6
_cod_original_formula_sum 'C34.50 H44 Fe N2 O4 Sn'
_cod_database_code 4324599

loop_
_symmetry_equiv_pos_as_xyz
'x, y, z'
'-x, y+1/2, -z'

loop_
_atom_site_label
_atom_site_type_symbol
_atom_site_fract_x
_atom_site_fract_y
_atom_site_fract_z
_atom_site_U_iso_or_equiv
_atom_site_adp_type
_atom_site_occupancy
_atom_site_symmetry_multiplicity
_atom_site_calc_flag
_atom_site_refinement_flags
Sn1 Sn 0.40859(4) 0.888795(11) 0.71056(4) 0.01725(10) Uani 1 1 d .
Fe1 Fe 0.60428(9) 0.88072(3) 0.90402(9) 0.0204(2) Uani 1 1 d .
O1 O 0.7592(5) 0.94161(14) 1.0536(5) 0.0333(13) Uani 1 1 d .
O2 O 0.6809(6) 0.80597(17) 0.9850(6) 0.0520(17) Uani 1 1 d .
O3 O 0.8015(5) 0.87994(15) 0.7097(4) 0.0343(14) Uani 1 1 d .
O4 O 0.4115(4) 0.88322(16) 1.1029(4) 0.0345(13) Uani 1 1 d .
N1 N 0.2023(5) 0.89251(16) 0.7055(5) 0.0164(11) Uani 1 1 d .
N2 N 0.4004(5) 0.89220(16) 0.5063(4) 0.0160(11) Uani 1 1 d .
C1 C 0.6969(7) 0.9178(2) 0.9925(7) 0.0260(17) Uani 1 1 d .
C2 C 0.6485(8) 0.8358(2) 0.9521(8) 0.0354(19) Uani 1 1 d .
C3 C 0.7235(6) 0.8802(2) 0.7804(6) 0.0242(17) Uani 1 1 d .
C4 C 0.4839(7) 0.8822(2) 1.0231(6) 0.0269(18) Uani 1 1 d .
C5 C 0.1007(7) 0.89909(19) 0.5791(7) 0.0178(17) Uani 1 1 d .
H5A H 0.0214 0.9131 0.6026 0.021 Uiso 1 1 calc R
H5B H 0.0634 0.8755 0.5401 0.021 Uiso 1 1 calc R
C6 C 0.1603(6) 0.91989(19) 0.4669(6) 0.0197(15) Uani 1 1 d .
H6A H 0.0817 0.9261 0.3901 0.024 Uiso 1 1 calc R
H6B H 0.2017 0.9429 0.5077 0.024 Uiso 1 1 calc R
C7 C 0.2715(6) 0.89950(18) 0.4060(6) 0.0217(16) Uani 1 1 d .
H7A H 0.2313 0.8761 0.3673 0.026 Uiso 1 1 calc R
H7B H 0.2950 0.9139 0.3282 0.026 Uiso 1 1 calc R
C8 C 0.1459(5) 0.8875(2) 0.8296(6) 0.0164(12) Uani 1 1 d .
C9 C 0.1194(6) 0.8518(2) 0.8725(6) 0.0201(11) Uani 1 1 d .
C10 C 0.0726(6) 0.8484(2) 0.9970(7) 0.0238(16) Uani 1 1 d .
H10 H 0.0593 0.8247 1.0310 0.029 Uiso 1 1 calc R
C11 C 0.0447(7) 0.87779(19) 1.0731(7) 0.0241(17) Uani 1 1 d .
H11 H 0.0093 0.8742 1.1561 0.029 Uiso 1 1 calc R
C12 C 0.0675(6) 0.9121(2) 1.0304(7) 0.0201(11) Uani 1 1 d .
H12 H 0.0483 0.9324 1.0839 0.024 Uiso 1 1 calc R
C13 C 0.1189(7) 0.91763(18) 0.9087(6) 0.0188(14) Uani 1 1 d .
C14 C 0.1411(7) 0.81858(19) 0.7877(7) 0.0241(16) Uani 1 1 d .
H14 H 0.1720 0.8270 0.7013 0.029 Uiso 1 1 calc R
C15 C 0.2570(9) 0.7937(2) 0.8681(9) 0.044(2) Uani 1 1 d .
H15A H 0.3437 0.8077 0.8959 0.066 Uiso 1 1 calc R
H15B H 0.2736 0.7735 0.8081 0.066 Uiso 1 1 calc R
H15C H 0.2270 0.7841 0.9512 0.066 Uiso 1 1 calc R
C16 C 0.0025(8) 0.7980(2) 0.7439(9) 0.039(2) Uani 1 1 d .
H16A H -0.0333 0.7908 0.8270 0.058 Uiso 1 1 calc R
H16B H 0.0183 0.7763 0.6912 0.058 Uiso 1 1 calc R
H16C H -0.0662 0.8137 0.6856 0.058 Uiso 1 1 calc R
C17 C 0.1438(7) 0.9561(2) 0.8636(7) 0.0254(18) Uani 1 1 d .
H17 H 0.1763 0.9552 0.7727 0.031 Uiso 1 1 calc R
C18 C 0.2569(8) 0.9744(2) 0.9714(8) 0.038(2) Uani 1 1 d .
H18A H 0.2322 0.9724 1.0636 0.057 Uiso 1 1 calc R
H18B H 0.2639 1.0000 0.9475 0.057 Uiso 1 1 calc R
H18C H 0.3473 0.9624 0.9724 0.057 Uiso 1 1 calc R
C19 C 0.0051(8) 0.9790(2) 0.8444(9) 0.042(2) Uani 1 1 d .
H19A H -0.0707 0.9657 0.7842 0.063 Uiso 1 1 calc R
H19B H 0.0196 1.0023 0.8016 0.063 Uiso 1 1 calc R
H19C H -0.0202 0.9831 0.9353 0.063 Uiso 1 1 calc R
C20 C 0.5194(6) 0.8834(2) 0.4440(5) 0.0175(15) Uani 1 1 d .
C21 C 0.5521(7) 0.8476(2) 0.4191(6) 0.0224(15) Uani 1 1 d .
C22 C 0.6717(7) 0.8412(2) 0.3624(7) 0.0290(18) Uani 1 1 d .
H22 H 0.6941 0.8169 0.3422 0.035 Uiso 1 1 calc R
C23 C 0.7566(7) 0.8683(2) 0.3353(7) 0.0270(18) Uani 1 1 d .
H23 H 0.8396 0.8630 0.3011 0.032 Uiso 1 1 calc R
C24 C 0.7214(7) 0.9034(2) 0.3576(7) 0.0273(18) Uani 1 1 d .
H24 H 0.7789 0.9223 0.3334 0.033 Uiso 1 1 calc R
C25 C 0.6050(7) 0.9127(2) 0.4143(6) 0.0225(16) Uani 1 1 d .
C26 C 0.4605(7) 0.8158(2) 0.4418(8) 0.0297(17) Uani 1 1 d .
H26 H 0.3805 0.8259 0.4809 0.036 Uiso 1 1 calc R
C27 C 0.5356(9) 0.7890(2) 0.5475(9) 0.051(2) Uani 1 1 d .
H27A H 0.6108 0.7771 0.5101 0.077 Uiso 1 1 calc R
H27B H 0.4688 0.7707 0.5672 0.077 Uiso 1 1 calc R
H27C H 0.5760 0.8018 0.6336 0.077 Uiso 1 1 calc R
C28 C 0.3965(8) 0.7974(2) 0.3033(8) 0.041(2) Uani 1 1 d .
H28A H 0.3404 0.8151 0.2415 0.061 Uiso 1 1 calc R
H28B H 0.3364 0.7773 0.3209 0.061 Uiso 1 1 calc R
H28C H 0.4719 0.7881 0.2591 0.061 Uiso 1 1 calc R
C29 C 0.5760(7) 0.95160(19) 0.4420(7) 0.0236(16) Uani 1 1 d .
H29 H 0.4829 0.9527 0.4714 0.028 Uiso 1 1 calc R
C30 C 0.6856(8) 0.9669(2) 0.5602(8) 0.0354(19) Uani 1 1 d .
H30A H 0.6820 0.9537 0.6462 0.053 Uiso 1 1 calc R
H30B H 0.6663 0.9927 0.5730 0.053 Uiso 1 1 calc R
H30C H 0.7791 0.9643 0.5374 0.053 Uiso 1 1 calc R
C31 C 0.5664(7) 0.97506(19) 0.3100(7) 0.0286(17) Uani 1 1 d .
H31A H 0.6578 0.9754 0.2814 0.043 Uiso 1 1 calc R
H31B H 0.5396 0.9999 0.3298 0.043 Uiso 1 1 calc R
H31C H 0.4956 0.9648 0.2349 0.043 Uiso 1 1 calc R
Sn2 Sn 0.64492(4) 0.611229(11) 0.86509(4) 0.01746(10) Uani 1 1 d .
Fe2 Fe 0.44859(9) 0.61780(3) 0.67137(9) 0.0201(2) Uani 1 1 d .
O5 O 0.2945(5) 0.55765(14) 0.5160(5) 0.0325(12) Uani 1 1 d .
O6 O 0.3542(6) 0.69085(17) 0.5838(6) 0.0532(17) Uani 1 1 d .
O7 O 0.6417(4) 0.61674(17) 0.4727(4) 0.0346(13) Uani 1 1 d .
O8 O 0.2501(4) 0.61361(18) 0.8648(5) 0.0384(13) Uani 1 1 d .
N3 N 0.6585(5) 0.61141(17) 1.0723(5) 0.0191(11) Uani 1 1 d .
N4 N 0.8527(5) 0.60434(16) 0.8741(5) 0.0176(14) Uani 1 1 d .
C32 C 0.3555(7) 0.5807(2) 0.5772(7) 0.0241(16) Uani 1 1 d .
C33 C 0.3937(7) 0.6624(2) 0.6213(8) 0.0334(19) Uani 1 1 d .
C34 C 0.5696(7) 0.6171(2) 0.5539(6) 0.0231(16) Uani 1 1 d .
C35 C 0.3301(6) 0.6156(2) 0.7936(6) 0.0242(15) Uani 1 1 d .
C36 C 0.7883(5) 0.6075(2) 1.1734(6) 0.0223(15) Uani 1 1 d .
H36A H 0.7676 0.5965 1.2596 0.027 Uiso 1 1 calc R
H36B H 0.8298 0.6317 1.1971 0.027 Uiso 1 1 calc R
C37 C 0.8945(7) 0.5837(2) 1.1179(7) 0.0258(17) Uani 1 1 d .
H37A H 0.9730 0.5782 1.1958 0.031 Uiso 1 1 calc R
H37B H 0.8484 0.5603 1.0864 0.031 Uiso 1 1 calc R
C38 C 0.9552(6) 0.59954(18) 0.9990(6) 0.0166(15) Uani 1 1 d .
H38A H 0.9985 0.6233 1.0283 0.020 Uiso 1 1 calc R
H38B H 1.0303 0.5833 0.9793 0.020 Uiso 1 1 calc R
C39 C 0.5305(6) 0.6164(2) 1.1271(6) 0.0200(15) Uani 1 1 d .
C40 C 0.4894(8) 0.6514(2) 1.1563(7) 0.0269(17) Uani 1 1 d .
C41 C 0.3638(8) 0.6561(2) 1.2073(6) 0.0272(17) Uani 1 1 d .
H41 H 0.3316 0.6798 1.2239 0.033 Uiso 1 1 calc R
C42 C 0.2885(7) 0.6260(2) 1.2328(8) 0.031(2) Uani 1 1 d .
H42 H 0.2050 0.6290 1.2688 0.037 Uiso 1 1 calc R
C43 C 0.3326(7) 0.5917(2) 1.2067(7) 0.0235(17) Uani 1 1 d .
H43 H 0.2783 0.5714 1.2238 0.028 Uiso 1 1 calc R
C44 C 0.4551(7) 0.5863(2) 1.1558(6) 0.0223(16) Uani 1 1 d .
C45 C 0.5753(8) 0.6853(2) 1.1351(8) 0.0312(19) Uani 1 1 d .
H45 H 0.6584 0.6774 1.0961 0.037 Uiso 1 1 calc R
C46 C 0.6292(8) 0.7038(2) 1.2762(9) 0.044(2) Uani 1 1 d .
H46A H 0.5493 0.7106 1.3185 0.066 Uiso 1 1 calc R
H46B H 0.6827 0.7255 1.2620 0.066 Uiso 1 1 calc R
H46C H 0.6899 0.6870 1.3379 0.066 Uiso 1 1 calc R
C47 C 0.4884(9) 0.7119(2) 1.0311(9) 0.045(2) Uani 1 1 d .
H47A H 0.4581 0.6997 0.9414 0.067 Uiso 1 1 calc R
H47B H 0.5461 0.7330 1.0187 0.067 Uiso 1 1 calc R
H47C H 0.4059 0.7198 1.0672 0.067 Uiso 1 1 calc R
C48 C 0.5032(7) 0.54768(19) 1.1348(7) 0.0253(16) Uani 1 1 d .
H48 H 0.5828 0.5494 1.0836 0.030 Uiso 1 1 calc R
C49 C 0.3877(10) 0.5251(2) 1.0440(11) 0.060(3) Uani 1 1 d .
H49A H 0.4247 0.5011 1.0277 0.090 Uiso 1 1 calc R
H49B H 0.3563 0.5374 0.9546 0.090 Uiso 1 1 calc R
H49C H 0.3082 0.5224 1.0916 0.090 Uiso 1 1 calc R
C50 C 0.5588(10) 0.5295(2) 1.2709(8) 0.052(2) Uani 1 1 d .
H50A H 0.4816 0.5252 1.3203 0.077 Uiso 1 1 calc R
H50B H 0.6292 0.5452 1.3275 0.077 Uiso 1 1 calc R
H50C H 0.6021 0.5063 1.2541 0.077 Uiso 1 1 calc R
C51 C 0.9068(5) 0.6080(2) 0.7468(6) 0.0148(13) Uani 1 1 d .
C52 C 0.9327(6) 0.57661(19) 0.6757(7) 0.0173(15) Uani 1 1 d .
C53 C 0.9809(7) 0.5809(2) 0.5508(7) 0.0235(16) Uani 1 1 d .
H53 H 0.9967 0.5600 0.4990 0.028 Uiso 1 1 calc R
C54 C 1.0058(6) 0.6143(2) 0.5018(6) 0.0242(15) Uani 1 1 d .
H54 H 1.0389 0.6165 0.4170 0.029 Uiso 1 1 calc R
C55 C 0.9830(7) 0.6452(2) 0.5749(7) 0.0264(17) Uani 1 1 d .
H55 H 1.0014 0.6684 0.5400 0.032 Uiso 1 1 calc R
C56 C 0.9329(6) 0.64253(19) 0.7007(6) 0.0187(15) Uani 1 1 d .
C57 C 0.9167(7) 0.67715(19) 0.7780(7) 0.0249(16) Uani 1 1 d .
H57 H 0.8807 0.6704 0.8637 0.030 Uiso 1 1 calc R
C58 C 0.8092(8) 0.7031(2) 0.6929(8) 0.035(2) Uani 1 1 d .
H58A H 0.8391 0.7093 0.6058 0.053 Uiso 1 1 calc R
H58B H 0.8026 0.7252 0.7468 0.053 Uiso 1 1 calc R
H58C H 0.7172 0.6912 0.6720 0.053 Uiso 1 1 calc R
C59 C 1.0596(7) 0.6961(2) 0.8255(8) 0.0316(18) Uani 1 1 d .
H59A H 1.1244 0.6795 0.8841 0.047 Uiso 1 1 calc R
H59B H 1.0468 0.7179 0.8787 0.047 Uiso 1 1 calc R
H59C H 1.0984 0.7029 0.7437 0.047 Uiso 1 1 calc R
C60 C 0.9073(7) 0.5389(2) 0.7270(7) 0.0218(17) Uani 1 1 d .
H60 H 0.8888 0.5414 0.8236 0.026 Uiso 1 1 calc R
C61 C 0.7748(8) 0.5220(2) 0.6363(8) 0.0336(19) Uani 1 1 d .
H61A H 0.7863 0.5211 0.5391 0.050 Uiso 1 1 calc R
H61B H 0.6926 0.5368 0.6435 0.050 Uiso 1 1 calc R
H61C H 0.7615 0.4973 0.6689 0.050 Uiso 1 1 calc R
C62 C 1.0341(7) 0.5140(2) 0.7345(8) 0.0346(19) Uani 1 1 d .
H62A H 1.0597 0.5126 0.6426 0.052 Uiso 1 1 calc R
H62B H 1.0109 0.4897 0.7639 0.052 Uiso 1 1 calc R
H62C H 1.1133 0.5238 0.8018 0.052 Uiso 1 1 calc R
C63 C 0.0288(8) 0.7693(2) 0.3244(8) 0.037(2) Uani 1 1 d .
C64 C 0.0928(9) 0.7366(2) 0.3779(8) 0.042(2) Uani 1 1 d .
H64 H 0.1529 0.7358 0.4667 0.051 Uiso 1 1 calc R
C65 C 0.0656(11) 0.7058(3) 0.2975(12) 0.073(4) Uani 1 1 d .
H65 H 0.1112 0.6841 0.3342 0.087 Uiso 1 1 calc R
C66 C -0.0202(10) 0.7034(3) 0.1704(9) 0.054(3) Uani 1 1 d .
H66 H -0.0360 0.6814 0.1191 0.065 Uiso 1 1 calc R
C67 C -0.0845(10) 0.7371(3) 0.1213(10) 0.057(3) Uani 1 1 d .
H67 H -0.1458 0.7376 0.0331 0.068 Uiso 1 1 calc R
C68 C -0.0617(8) 0.7677(2) 0.1947(7) 0.034(2) Uani 1 1 d .
H68 H -0.1085 0.7892 0.1577 0.041 Uiso 1 1 calc R
C69 C 0.0565(9) 0.8028(2) 0.4001(9) 0.048(2) Uani 1 1 d .
H69A H 0.0837 0.8214 0.3390 0.072 Uiso 1 1 calc R
H69B H 0.1328 0.7992 0.4804 0.072 Uiso 1 1 calc R
H69C H -0.0283 0.8106 0.4325 0.072 Uiso 1 1 calc R

loop_
_atom_site_aniso_label
_atom_site_aniso_U_11
_atom_site_aniso_U_22
_atom_site_aniso_U_33
_atom_site_aniso_U_23
_atom_site_aniso_U_13
_atom_site_aniso_U_12
Sn1 0.01117(19) 0.0277(3) 0.01364(18) 0.0030(2) 0.00425(15) 0.0011(2)
Fe1 0.0133(4) 0.0328(7) 0.0154(4) 0.0039(4) 0.0035(4) 0.0006(4)
O1 0.023(3) 0.039(3) 0.039(3) -0.009(3) 0.008(2) -0.003(2)
O2 0.046(4) 0.042(4) 0.066(4) 0.023(3) 0.004(3) 0.011(3)
O3 0.020(2) 0.066(4) 0.017(2) 0.005(2) 0.005(2) 0.006(3)
O4 0.020(2) 0.068(4) 0.014(2) 0.007(3) 0.0028(18) -0.002(3)
N1 0.012(2) 0.022(3) 0.015(2) 0.001(3) 0.0039(19) 0.004(3)
N2 0.013(2) 0.023(3) 0.012(2) 0.002(2) 0.0022(18) -0.003(3)
C1 0.013(3) 0.042(5) 0.027(4) 0.010(3) 0.015(3) 0.013(3)
C2 0.027(4) 0.050(6) 0.031(4) 0.004(4) 0.011(3) -0.006(4)
C3 0.017(3) 0.047(5) 0.010(3) 0.004(3) 0.006(2) 0.012(3)
C4 0.020(3) 0.044(5) 0.014(3) 0.004(3) -0.005(3) -0.002(4)
C5 0.015(3) 0.023(5) 0.016(3) -0.001(3) 0.007(2) -0.003(3)
C6 0.013(3) 0.028(4) 0.020(3) 0.008(3) 0.007(3) 0.004(3)
C7 0.016(3) 0.032(5) 0.016(3) -0.004(3) 0.000(2) -0.001(3)
C8 0.011(3) 0.026(4) 0.013(2) 0.002(3) 0.0044(19) 0.006(3)
C9 0.010(2) 0.030(3) 0.022(2) 0.006(2) 0.0070(18) 0.003(2)
C10 0.018(3) 0.034(5) 0.023(3) 0.011(3) 0.011(3) 0.001(3)
C11 0.020(3) 0.034(5) 0.020(3) 0.008(3) 0.008(3) -0.006(3)
C12 0.010(2) 0.030(3) 0.022(2) 0.006(2) 0.0070(18) 0.003(2)
C13 0.019(3) 0.019(4) 0.018(3) 0.003(3) 0.002(3) -0.006(3)
C14 0.022(4) 0.019(4) 0.032(4) 0.012(3) 0.007(3) 0.002(3)
C15 0.051(6) 0.025(5) 0.057(6) 0.005(4) 0.012(5) 0.008(4)
C16 0.046(5) 0.023(5) 0.048(5) -0.001(4) 0.006(4) -0.007(4)
C17 0.032(4) 0.024(5) 0.019(3) -0.007(3) 0.004(3) -0.001(3)
C18 0.025(4) 0.041(5) 0.047(5) -0.005(4) 0.003(3) -0.016(4)
C19 0.033(5) 0.024(5) 0.064(6) 0.000(4) 0.000(4) 0.001(4)
C20 0.013(3) 0.028(5) 0.012(3) 0.012(3) 0.006(2) 0.009(3)
C21 0.019(3) 0.031(5) 0.019(3) 0.001(3) 0.008(3) 0.007(3)
C22 0.012(3) 0.041(5) 0.035(4) 0.001(3) 0.007(3) 0.010(3)
C23 0.019(4) 0.041(5) 0.024(4) 0.003(3) 0.012(3) 0.007(3)
C24 0.020(4) 0.037(5) 0.027(4) 0.006(3) 0.008(3) 0.003(3)
C25 0.019(3) 0.036(5) 0.014(3) 0.001(3) 0.005(3) 0.002(3)
C26 0.025(4) 0.023(5) 0.041(4) -0.006(3) 0.008(3) 0.001(3)
C27 0.058(6) 0.049(6) 0.050(5) 0.016(4) 0.019(5) -0.003(5)
C28 0.040(5) 0.040(6) 0.046(5) -0.009(4) 0.018(4) -0.001(4)
C29 0.021(3) 0.028(5) 0.023(3) 0.003(3) 0.009(3) 0.001(3)
C30 0.041(5) 0.027(5) 0.035(4) -0.003(3) -0.001(4) -0.006(4)
C31 0.023(4) 0.031(5) 0.033(4) 0.009(3) 0.007(3) 0.003(3)
Sn2 0.0129(2) 0.0276(3) 0.01302(18) 0.0021(2) 0.00542(15) 0.0009(2)
Fe2 0.0126(4) 0.0332(7) 0.0149(4) 0.0029(4) 0.0037(3) 0.0034(4)
O5 0.034(3) 0.036(3) 0.030(3) -0.002(2) 0.013(2) -0.005(3)
O6 0.053(4) 0.043(4) 0.065(4) 0.017(3) 0.013(3) 0.017(3)
O7 0.021(2) 0.068(4) 0.016(2) -0.004(3) 0.0091(18) -0.002(3)
O8 0.019(2) 0.071(4) 0.028(3) 0.000(3) 0.013(2) 0.007(3)
N3 0.020(2) 0.023(3) 0.015(2) 0.001(3) 0.0053(19) 0.002(3)
N4 0.014(3) 0.026(4) 0.014(2) 0.000(2) 0.005(2) 0.000(3)
C32 0.022(4) 0.034(5) 0.018(3) 0.008(3) 0.009(3) 0.005(3)
C33 0.024(4) 0.042(6) 0.038(4) 0.008(4) 0.015(3) 0.009(4)
C34 0.021(3) 0.025(5) 0.023(3) 0.001(3) 0.001(3) 0.003(3)
C35 0.011(3) 0.041(5) 0.023(3) 0.002(4) 0.009(2) -0.001(3)
C36 0.008(3) 0.041(5) 0.018(3) 0.004(3) 0.005(2) 0.006(3)
C37 0.029(4) 0.030(5) 0.018(3) 0.001(3) 0.003(3) 0.004(3)
C38 0.009(3) 0.030(4) 0.011(3) -0.002(2) 0.001(2) 0.002(3)
C39 0.020(3) 0.026(4) 0.014(3) -0.005(3) 0.002(2) -0.005(3)
C40 0.033(4) 0.025(5) 0.023(4) 0.002(3) 0.005(3) 0.004(3)
C41 0.043(4) 0.030(5) 0.012(3) 0.002(3) 0.013(3) 0.007(4)
C42 0.020(4) 0.049(6) 0.028(4) 0.000(4) 0.017(3) -0.004(3)
C43 0.019(4) 0.035(5) 0.016(3) -0.003(3) 0.002(3) -0.008(3)
C44 0.015(3) 0.037(5) 0.015(3) 0.003(3) 0.003(3) -0.004(3)
C45 0.034(4) 0.024(5) 0.042(4) 0.003(4) 0.024(4) 0.007(3)
C46 0.036(5) 0.049(6) 0.051(5) -0.014(4) 0.021(4) -0.013(4)
C47 0.046(5) 0.037(6) 0.052(5) 0.011(4) 0.014(4) 0.004(4)
C48 0.023(4) 0.026(4) 0.029(4) 0.000(3) 0.008(3) -0.006(3)
C49 0.046(6) 0.045(6) 0.086(8) -0.026(5) 0.005(5) 0.002(5)
C50 0.074(7) 0.049(6) 0.034(4) 0.000(4) 0.018(5) 0.020(5)
C51 0.008(2) 0.024(4) 0.013(2) 0.004(3) 0.0021(19) -0.001(3)
C52 0.012(3) 0.024(4) 0.017(3) -0.001(3) 0.006(2) 0.002(3)
C53 0.019(3) 0.033(5) 0.019(3) -0.006(3) 0.005(3) -0.007(3)
C54 0.021(3) 0.033(4) 0.021(3) 0.004(4) 0.011(2) -0.008(4)
C55 0.026(4) 0.023(4) 0.029(4) 0.008(3) 0.004(3) -0.009(3)
C56 0.013(3) 0.029(4) 0.015(3) 0.004(3) 0.004(2) -0.003(3)
C57 0.021(4) 0.027(5) 0.026(4) -0.004(3) 0.004(3) -0.010(3)
C58 0.028(4) 0.029(5) 0.048(5) -0.006(4) 0.002(4) -0.003(4)
C59 0.032(4) 0.030(5) 0.032(4) -0.008(3) 0.006(3) -0.004(3)
C60 0.025(4) 0.021(5) 0.022(4) 0.005(3) 0.012(3) 0.003(3)
C61 0.030(4) 0.037(5) 0.034(4) -0.001(3) 0.005(3) -0.005(4)
C62 0.015(4) 0.046(5) 0.040(4) 0.006(4) -0.004(3) 0.000(3)
C63 0.026(4) 0.047(6) 0.042(5) -0.004(4) 0.015(4) -0.003(4)
C64 0.049(5) 0.053(7) 0.030(4) 0.016(4) 0.023(4) 0.018(4)
C65 0.098(9) 0.051(7) 0.095(9) 0.012(6) 0.081(8) 0.008(6)
C66 0.066(7) 0.065(7) 0.039(5) -0.020(5) 0.030(5) -0.026(5)
C67 0.059(6) 0.075(8) 0.042(5) -0.016(5) 0.025(5) -0.024(6)
C68 0.021(4) 0.056(6) 0.023(4) 0.007(4) 0.000(3) -0.006(4)
C69 0.038(5) 0.051(6) 0.053(5) 0.004(4) 0.002(4) 0.003(4)

loop_
_atom_type_symbol
_atom_type_description
_atom_type_scat_dispersion_real
_atom_type_scat_dispersion_imag
_atom_type_scat_source
C C 0.0033 0.0016 'International Tables Vol C Tables 4.2.6.8 and 6.1.1.4'
H H 0.0000 0.0000 'International Tables Vol C Tables 4.2.6.8 and 6.1.1.4'
N N 0.0061 0.0033 'International Tables Vol C Tables 4.2.6.8 and 6.1.1.4'
O O 0.0106 0.0060 'International Tables Vol C Tables 4.2.6.8 and 6.1.1.4'
Fe Fe 0.3463 0.8444 'International Tables Vol C Tables 4.2.6.8 and 6.1.1.4'
Sn Sn -0.6537 1.4246 'International Tables Vol C Tables 4.2.6.8 and 6.1.1.4'

loop_
_geom_angle_atom_site_label_1
_geom_angle_atom_site_label_2
_geom_angle_atom_site_label_3
_geom_angle
_geom_angle_publ_flag
N2 Sn1 N1 97.12(19) yes
N2 Sn1 Fe1 131.72(13) ?
N1 Sn1 Fe1 131.13(14) ?
C2 Fe1 C1 121.6(4) yes
C2 Fe1 C4 90.6(3) ?
C1 Fe1 C4 89.5(3) ?
C2 Fe1 C3 90.8(3) ?
C1 Fe1 C3 90.3(3) ?
C4 Fe1 C3 178.4(3) yes
C2 Fe1 Sn1 116.1(3) yes
C1 Fe1 Sn1 122.4(2) yes
C4 Fe1 Sn1 89.6(2) yes
C3 Fe1 Sn1 89.14(19) yes
C8 N1 C5 115.9(4) yes
C8 N1 Sn1 120.8(4) yes
C5 N1 Sn1 123.2(3) yes
C20 N2 C7 114.2(4) yes
C20 N2 Sn1 122.0(4) yes
C7 N2 Sn1 123.4(4) yes
O1 C1 Fe1 178.2(7) ?
O2 C2 Fe1 178.6(7) ?
O3 C3 Fe1 176.8(6) ?
O4 C4 Fe1 177.5(5) ?
N1 C5 C6 113.9(5) ?
N1 C5 H5A 108.8 ?
C6 C5 H5A 108.8 ?
N1 C5 H5B 108.8 ?
C6 C5 H5B 108.8 ?
H5A C5 H5B 107.7 ?
C7 C6 C5 115.0(6) ?
C7 C6 H6A 108.5 ?
C5 C6 H6A 108.5 ?
C7 C6 H6B 108.5 ?
C5 C6 H6B 108.5 ?
H6A C6 H6B 107.5 ?
N2 C7 C6 114.1(5) ?
N2 C7 H7A 108.7 ?
C6 C7 H7A 108.7 ?
N2 C7 H7B 108.7 ?
C6 C7 H7B 108.7 ?
H7A C7 H7B 107.6 ?
C13 C8 C9 120.4(5) ?
C13 C8 N1 120.3(6) ?
C9 C8 N1 119.3(6) ?
C10 C9 C8 116.9(6) ?
C10 C9 C14 120.7(6) ?
C8 C9 C14 122.3(5) ?
C11 C10 C9 122.5(7) ?
C11 C10 H10 118.7 ?
C9 C10 H10 118.7 ?
C12 C11 C10 120.5(6) ?
C12 C11 H11 119.8 ?
C10 C11 H11 119.8 ?
C11 C12 C13 120.2(7) ?
C11 C12 H12 119.9 ?
C13 C12 H12 119.9 ?
C12 C13 C8 119.4(6) ?
C12 C13 C17 119.2(6) ?
C8 C13 C17 121.4(6) ?
C9 C14 C16 110.3(6) ?
C9 C14 C15 111.4(6) ?
C16 C14 C15 111.3(6) ?
C9 C14 H14 107.9 ?
C16 C14 H14 107.9 ?
C15 C14 H14 107.9 ?
C14 C15 H15A 109.5 ?
C14 C15 H15B 109.5 ?
H15A C15 H15B 109.5 ?
C14 C15 H15C 109.5 ?
H15A C15 H15C 109.5 ?
H15B C15 H15C 109.5 ?
C14 C16 H16A 109.5 ?
C14 C16 H16B 109.5 ?
H16A C16 H16B 109.5 ?
C14 C16 H16C 109.5 ?
H16A C16 H16C 109.5 ?
H16B C16 H16C 109.5 ?
C13 C17 C18 110.1(6) ?
C13 C17 C19 110.8(6) ?
C18 C17 C19 109.5(6) ?
C13 C17 H17 108.8 ?
C18 C17 H17 108.8 ?
C19 C17 H17 108.8 ?
C17 C18 H18A 109.5 ?
C17 C18 H18B 109.5 ?
H18A C18 H18B 109.5 ?
C17 C18 H18C 109.5 ?
H18A C18 H18C 109.5 ?
H18B C18 H18C 109.5 ?
C17 C19 H19A 109.5 ?
C17 C19 H19B 109.5 ?
H19A C19 H19B 109.5 ?
C17 C19 H19C 109.5 ?
H19A C19 H19C 109.5 ?
H19B C19 H19C 109.5 ?
C21 C20 C25 121.5(6) ?
C21 C20 N2 121.2(6) ?
C25 C20 N2 117.3(6) ?
C20 C21 C22 117.8(6) ?
C20 C21 C26 123.3(6) ?
C22 C21 C26 118.8(6) ?
C23 C22 C21 122.4(7) ?
C23 C22 H22 118.8 ?
C21 C22 H22 118.8 ?
C22 C23 C24 119.2(6) ?
C22 C23 H23 120.4 ?
C24 C23 H23 120.4 ?
C23 C24 C25 122.9(6) ?
C23 C24 H24 118.5 ?
C25 C24 H24 118.5 ?
C24 C25 C20 116.2(6) ?
C24 C25 C29 120.3(6) ?
C20 C25 C29 123.5(6) ?
C27 C26 C21 112.8(6) ?
C27 C26 C28 112.0(7) ?
C21 C26 C28 111.2(6) ?
C27 C26 H26 106.8 ?
C21 C26 H26 106.8 ?
C28 C26 H26 106.8 ?
C26 C27 H27A 109.5 ?
C26 C27 H27B 109.5 ?
H27A C27 H27B 109.5 ?
C26 C27 H27C 109.5 ?
H27A C27 H27C 109.5 ?
H27B C27 H27C 109.5 ?
C26 C28 H28A 109.5 ?
C26 C28 H28B 109.5 ?
H28A C28 H28B 109.5 ?
C26 C28 H28C 109.5 ?
H28A C28 H28C 109.5 ?
H28B C28 H28C 109.5 ?
C25 C29 C30 111.4(6) ?
C25 C29 C31 111.6(5) ?
C30 C29 C31 110.5(6) ?
C25 C29 H29 107.7 ?
C30 C29 H29 107.7 ?
C31 C29 H29 107.7 ?
C29 C30 H30A 109.5 ?
C29 C30 H30B 109.5 ?
H30A C30 H30B 109.5 ?
C29 C30 H30C 109.5 ?
H30A C30 H30C 109.5 ?
H30B C30 H30C 109.5 ?
C29 C31 H31A 109.5 ?
C29 C31 H31B 109.5 ?
H31A C31 H31B 109.5 ?
C29 C31 H31C 109.5 ?
H31A C31 H31C 109.5 ?
H31B C31 H31C 109.5 ?
N3 Sn2 N4 94.9(2) yes
N3 Sn2 Fe2 132.70(14) ?
N4 Sn2 Fe2 132.43(15) ?
C33 Fe2 C32 118.1(4) yes
C33 Fe2 C34 92.0(3) ?
C32 Fe2 C34 89.2(3) ?
C33 Fe2 C35 91.7(3) ?
C32 Fe2 C35 89.1(3) ?
C34 Fe2 C35 176.3(4) yes
C33 Fe2 Sn2 117.3(3) yes
C32 Fe2 Sn2 124.6(2) yes
C34 Fe2 Sn2 89.3(2) yes
C35 Fe2 Sn2 88.98(19) yes
C36 N3 C39 116.9(4) yes
C36 N3 Sn2 124.6(3) yes
C39 N3 Sn2 118.5(4) yes
C38 N4 C51 116.1(4) yes
C38 N4 Sn2 125.3(3) yes
C51 N4 Sn2 118.3(4) yes
O5 C32 Fe2 178.6(7) ?
O6 C33 Fe2 177.1(8) ?
O7 C34 Fe2 176.5(6) ?
O8 C35 Fe2 176.4(6) ?
N3 C36 C37 111.8(5) ?
N3 C36 H36A 109.3 ?
C37 C36 H36A 109.3 ?
N3 C36 H36B 109.3 ?
C37 C36 H36B 109.3 ?
H36A C36 H36B 107.9 ?
C38 C37 C36 116.0(6) ?
C38 C37 H37A 108.3 ?
C36 C37 H37A 108.3 ?
C38 C37 H37B 108.3 ?
C36 C37 H37B 108.3 ?
H37A C37 H37B 107.4 ?
N4 C38 C37 113.2(5) ?
N4 C38 H38A 108.9 ?
C37 C38 H38A 108.9 ?
N4 C38 H38B 108.9 ?
C37 C38 H38B 108.9 ?
H38A C38 H38B 107.8 ?
C44 C39 C40 121.0(6) ?
C44 C39 N3 119.5(6) ?
C40 C39 N3 119.4(6) ?
C39 C40 C41 119.1(7) ?
C39 C40 C45 122.6(6) ?
C41 C40 C45 118.3(6) ?
C42 C41 C40 119.2(7) ?
C42 C41 H41 120.4 ?
C40 C41 H41 120.4 ?
C43 C42 C41 120.8(6) ?
C43 C42 H42 119.6 ?
C41 C42 H42 119.6 ?
C42 C43 C44 121.3(7) ?
C42 C43 H43 119.4 ?
C44 C43 H43 119.4 ?
C39 C44 C43 118.5(7) ?
C39 C44 C48 122.2(6) ?
C43 C44 C48 119.3(6) ?
C40 C45 C46 109.8(6) ?
C40 C45 C47 111.3(7) ?
C46 C45 C47 111.1(7) ?
C40 C45 H45 108.2 ?
C46 C45 H45 108.2 ?
C47 C45 H45 108.2 ?
C45 C46 H46A 109.5 ?
C45 C46 H46B 109.5 ?
H46A C46 H46B 109.5 ?
C45 C46 H46C 109.5 ?
H46A C46 H46C 109.5 ?
H46B C46 H46C 109.5 ?
C45 C47 H47A 109.5 ?
C45 C47 H47B 109.5 ?
H47A C47 H47B 109.5 ?
C45 C47 H47C 109.5 ?
H47A C47 H47C 109.5 ?
H47B C47 H47C 109.5 ?
C50 C48 C44 111.4(6) ?
C50 C48 C49 111.8(7) ?
C44 C48 C49 112.1(6) ?
C50 C48 H48 107.1 ?
C44 C48 H48 107.1 ?
C49 C48 H48 107.1 ?
C48 C49 H49A 109.5 ?
C48 C49 H49B 109.5 ?
H49A C49 H49B 109.5 ?
C48 C49 H49C 109.5 ?
H49A C49 H49C 109.5 ?
H49B C49 H49C 109.5 ?
C48 C50 H50A 109.5 ?
C48 C50 H50B 109.5 ?
H50A C50 H50B 109.5 ?
C48 C50 H50C 109.5 ?
H50A C50 H50C 109.5 ?
H50B C50 H50C 109.5 ?
C56 C51 C52 122.4(5) ?
C56 C51 N4 119.0(6) ?
C52 C51 N4 118.7(6) ?
C51 C52 C53 117.6(6) ?
C51 C52 C60 122.6(6) ?
C53 C52 C60 119.7(6) ?
C54 C53 C52 121.4(6) ?
C54 C53 H53 119.3 ?
C52 C53 H53 119.3 ?
C53 C54 C55 120.4(6) ?
C53 C54 H54 119.8 ?
C55 C54 H54 119.8 ?
C54 C55 C56 120.7(7) ?
C54 C55 H55 119.7 ?
C56 C55 H55 119.7 ?
C51 C56 C55 117.5(6) ?
C51 C56 C57 124.7(5) ?
C55 C56 C57 117.8(6) ?
C56 C57 C58 112.3(6) ?
C56 C57 C59 111.1(6) ?
C58 C57 C59 111.1(6) ?
C56 C57 H57 107.3 ?
C58 C57 H57 107.3 ?
C59 C57 H57 107.3 ?
C57 C58 H58A 109.5 ?
C57 C58 H58B 109.5 ?
H58A C58 H58B 109.5 ?
C57 C58 H58C 109.5 ?
H58A C58 H58C 109.5 ?
H58B C58 H58C 109.5 ?
C57 C59 H59A 109.5 ?
C57 C59 H59B 109.5 ?
H59A C59 H59B 109.5 ?
C57 C59 H59C 109.5 ?
H59A C59 H59C 109.5 ?
H59B C59 H59C 109.5 ?
C52 C60 C62 112.7(6) ?
C52 C60 C61 110.5(6) ?
C62 C60 C61 111.1(6) ?
C52 C60 H60 107.4 ?
C62 C60 H60 107.4 ?
C61 C60 H60 107.4 ?
C60 C61 H61A 109.5 ?
C60 C61 H61B 109.5 ?
H61A C61 H61B 109.5 ?
C60 C61 H61C 109.5 ?
H61A C61 H61C 109.5 ?
H61B C61 H61C 109.5 ?
C60 C62 H62A 109.5 ?
C60 C62 H62B 109.5 ?
H62A C62 H62B 109.5 ?
C60 C62 H62C 109.5 ?
H62A C62 H62C 109.5 ?
H62B C62 H62C 109.5 ?
C68 C63 C64 117.1(8) ?
C68 C63 C69 121.7(8) ?
C64 C63 C69 121.2(8) ?
C65 C64 C63 118.0(9) ?
C65 C64 H64 121.0 ?
C63 C64 H64 121.0 ?
C66 C65 C64 126.3(10) ?
C66 C65 H65 116.9 ?
C64 C65 H65 116.9 ?
C65 C66 C67 113.8(9) ?
C65 C66 H66 123.1 ?
C67 C66 H66 123.1 ?
C68 C67 C66 122.4(9) ?
C68 C67 H67 118.8 ?
C66 C67 H67 118.8 ?
C67 C68 C63 122.3(8) ?
C67 C68 H68 118.8 ?
C63 C68 H68 118.8 ?
C63 C69 H69A 109.5 ?
C63 C69 H69B 109.5 ?
H69A C69 H69B 109.5 ?
C63 C69 H69C 109.5 ?
H69A C69 H69C 109.5 ?
H69B C69 H69C 109.5 ?

loop_
_geom_bond_atom_site_label_1
_geom_bond_atom_site_label_2
_geom_bond_distance
_geom_bond_publ_flag
Sn1 N2 1.990(4) yes
Sn1 N1 1.998(5) yes
Sn1 Fe1 2.4299(10) yes
Fe1 C2 1.753(9) yes
Fe1 C1 1.769(9) yes
Fe1 C4 1.803(7) yes
Fe1 C3 1.828(6) yes
O1 C1 1.164(9) yes
O2 C2 1.171(9) yes
O3 C3 1.120(6) yes
O4 C4 1.147(7) yes
N1 C8 1.437(7) ?
N1 C5 1.447(7) ?
N2 C20 1.443(7) ?
N2 C7 1.460(7) ?
C5 C6 1.541(8) ?
C5 H5A 0.9900 ?
C5 H5B 0.9900 ?
C6 C7 1.527(8) ?
C6 H6A 0.9900 ?
C6 H6B 0.9900 ?
C7 H7A 0.9900 ?
C7 H7B 0.9900 ?
C8 C13 1.407(9) ?
C8 C9 1.420(10) ?
C9 C10 1.386(8) ?
C9 C14 1.515(10) ?
C10 C11 1.372(9) ?
C10 H10 0.9500 ?
C11 C12 1.364(9) ?
C11 H11 0.9500 ?
C12 C13 1.392(8) ?
C12 H12 0.9500 ?
C13 C17 1.520(10) ?
C14 C16 1.532(10) ?
C14 C15 1.545(10) ?
C14 H14 1.0000 ?
C15 H15A 0.9800 ?
C15 H15B 0.9800 ?
C15 H15C 0.9800 ?
C16 H16A 0.9800 ?
C16 H16B 0.9800 ?
C16 H16C 0.9800 ?
C17 C18 1.526(9) ?
C17 C19 1.568(10) ?
C17 H17 1.0000 ?
C18 H18A 0.9800 ?
C18 H18B 0.9800 ?
C18 H18C 0.9800 ?
C19 H19A 0.9800 ?
C19 H19B 0.9800 ?
C19 H19C 0.9800 ?
C20 C21 1.386(10) ?
C20 C25 1.429(9) ?
C21 C22 1.400(8) ?
C21 C26 1.514(9) ?
C22 C23 1.353(10) ?
C22 H22 0.9500 ?
C23 C24 1.367(9) ?
C23 H23 0.9500 ?
C24 C25 1.394(9) ?
C24 H24 0.9500 ?
C25 C29 1.495(9) ?
C26 C27 1.514(10) ?
C26 C28 1.537(10) ?
C26 H26 1.0000 ?
C27 H27A 0.9800 ?
C27 H27B 0.9800 ?
C27 H27C 0.9800 ?
C28 H28A 0.9800 ?
C28 H28B 0.9800 ?
C28 H28C 0.9800 ?
C29 C30 1.523(9) ?
C29 C31 1.543(9) ?
C29 H29 1.0000 ?
C30 H30A 0.9800 ?
C30 H30B 0.9800 ?
C30 H30C 0.9800 ?
C31 H31A 0.9800 ?
C31 H31B 0.9800 ?
C31 H31C 0.9800 ?
Sn2 N3 2.008(4) yes
Sn2 N4 2.018(5) yes
Sn2 Fe2 2.4293(10) yes
Fe2 C33 1.769(9) yes
Fe2 C32 1.793(8) yes
Fe2 C34 1.795(6) yes
Fe2 C35 1.814(5) yes
O5 C32 1.139(8) yes
O6 C33 1.152(9) yes
O7 C34 1.156(7) yes
O8 C35 1.141(6) yes
N3 C36 1.453(7) ?
N3 C39 1.456(7) ?
N4 C38 1.432(7) ?
N4 C51 1.448(7) ?
C36 C37 1.531(9) ?
C36 H36A 0.9900 ?
C36 H36B 0.9900 ?
C37 C38 1.519(8) ?
C37 H37A 0.9900 ?
C37 H37B 0.9900 ?
C38 H38A 0.9900 ?
C38 H38B 0.9900 ?
C39 C44 1.389(9) ?
C39 C40 1.395(10) ?
C40 C41 1.415(9) ?
C40 C45 1.538(10) ?
C41 C42 1.378(10) ?
C41 H41 0.9500 ?
C42 C43 1.372(10) ?
C42 H42 0.9500 ?
C43 C44 1.390(9) ?
C43 H43 0.9500 ?
C44 C48 1.523(10) ?
C45 C46 1.539(10) ?
C45 C47 1.542(10) ?
C45 H45 1.0000 ?
C46 H46A 0.9800 ?
C46 H46B 0.9800 ?
C46 H46C 0.9800 ?
C47 H47A 0.9800 ?
C47 H47B 0.9800 ?
C47 H47C 0.9800 ?
C48 C50 1.497(10) ?
C48 C49 1.536(10) ?
C48 H48 1.0000 ?
C49 H49A 0.9800 ?
C49 H49B 0.9800 ?
C49 H49C 0.9800 ?
C50 H50A 0.9800 ?
C50 H50B 0.9800 ?
C50 H50C 0.9800 ?
C51 C56 1.389(9) ?
C51 C52 1.399(9) ?
C52 C53 1.400(8) ?
C52 C60 1.515(10) ?
C53 C54 1.361(9) ?
C53 H53 0.9500 ?
C54 C55 1.383(9) ?
C54 H54 0.9500 ?
C55 C56 1.412(9) ?
C55 H55 0.9500 ?
C56 C57 1.507(9) ?
C57 C58 1.537(10) ?
C57 C59 1.543(9) ?
C57 H57 1.0000 ?
C58 H58A 0.9800 ?
C58 H58B 0.9800 ?
C58 H58C 0.9800 ?
C59 H59A 0.9800 ?
C59 H59B 0.9800 ?
C59 H59C 0.9800 ?
C60 C62 1.525(10) ?
C60 C61 1.547(10) ?
C60 H60 1.0000 ?
C61 H61A 0.9800 ?
C61 H61B 0.9800 ?
C61 H61C 0.9800 ?
C62 H62A 0.9800 ?
C62 H62B 0.9800 ?
C62 H62C 0.9800 ?
C63 C68 1.400(10) ?
C63 C64 1.410(10) ?
C63 C69 1.440(11) ?
C64 C65 1.377(12) ?
C64 H64 0.9500 ?
C65 C66 1.360(13) ?
C65 H65 0.9500 ?
C66 C67 1.430(13) ?
C66 H66 0.9500 ?
C67 C68 1.333(11) ?
C67 H67 0.9500 ?
C68 H68 0.9500 ?
C69 H69A 0.9800 ?
C69 H69B 0.9800 ?
C69 H69C 0.9800 ?

loop_
_geom_torsion_atom_site_label_1
_geom_torsion_atom_site_label_2
_geom_torsion_atom_site_label_3
_geom_torsion_atom_site_label_4
_geom_torsion
N2 Sn1 Fe1 C2 -89.8(3)
N1 Sn1 Fe1 C2 87.9(3)
N2 Sn1 Fe1 C1 90.5(3)
N1 Sn1 Fe1 C1 -91.8(3)
N2 Sn1 Fe1 C4 179.7(3)
N1 Sn1 Fe1 C4 -2.7(4)
N2 Sn1 Fe1 C3 0.7(3)
N1 Sn1 Fe1 C3 178.4(3)
N2 Sn1 N1 C8 173.1(6)
Fe1 Sn1 N1 C8 -5.1(7)
N2 Sn1 N1 C5 -4.8(5)
Fe1 Sn1 N1 C5 177.0(4)
N1 Sn1 N2 C20 -166.6(5)
Fe1 Sn1 N2 C20 11.6(6)
N1 Sn1 N2 C7 5.9(5)
Fe1 Sn1 N2 C7 -175.9(4)
C2 Fe1 C1 O1 -18(18)
C4 Fe1 C1 O1 73(18)
C3 Fe1 C1 O1 -109(18)
Sn1 Fe1 C1 O1 162(18)
C1 Fe1 C2 O2 -34(28)
C4 Fe1 C2 O2 -124(28)
C3 Fe1 C2 O2 57(28)
Sn1 Fe1 C2 O2 146(28)
C2 Fe1 C3 O3 -73(12)
C1 Fe1 C3 O3 48(12)
C4 Fe1 C3 O3 131(13)
Sn1 Fe1 C3 O3 170(100)
C2 Fe1 C4 O4 73(16)
C1 Fe1 C4 O4 -49(16)
C3 Fe1 C4 O4 -132(15)
Sn1 Fe1 C4 O4 -171(100)
C8 N1 C5 C6 155.1(6)
Sn1 N1 C5 C6 -26.9(8)
N1 C5 C6 C7 66.0(7)
C20 N2 C7 C6 -162.0(6)
Sn1 N2 C7 C6 25.0(7)
C5 C6 C7 N2 -64.8(7)
C5 N1 C8 C13 -86.3(7)
Sn1 N1 C8 C13 95.6(6)
C5 N1 C8 C9 94.6(7)
Sn1 N1 C8 C9 -83.5(6)
C13 C8 C9 C10 -2.8(8)
N1 C8 C9 C10 176.4(5)
C13 C8 C9 C14 177.4(6)
N1 C8 C9 C14 -3.4(8)
C8 C9 C10 C11 3.6(10)
C14 C9 C10 C11 -176.5(6)
C9 C10 C11 C12 -2.5(10)
C10 C11 C12 C13 0.2(10)
C11 C12 C13 C8 0.6(10)
C11 C12 C13 C17 -179.8(6)
C9 C8 C13 C12 0.7(9)
N1 C8 C13 C12 -178.4(5)
C9 C8 C13 C17 -178.9(6)
N1 C8 C13 C17 2.0(9)
C10 C9 C14 C16 60.7(8)
C8 C9 C14 C16 -119.4(7)
C10 C9 C14 C15 -63.4(8)
C8 C9 C14 C15 116.5(7)
C12 C13 C17 C18 63.4(8)
C8 C13 C17 C18 -117.0(7)
C12 C13 C17 C19 -58.0(8)
C8 C13 C17 C19 121.6(7)
C7 N2 C20 C21 -93.0(7)
Sn1 N2 C20 C21 80.2(7)
C7 N2 C20 C25 89.5(7)
Sn1 N2 C20 C25 -97.4(6)
C25 C20 C21 C22 -0.6(9)
N2 C20 C21 C22 -178.1(5)
C25 C20 C21 C26 -176.7(6)
N2 C20 C21 C26 5.9(9)
C20 C21 C22 C23 1.8(10)
C26 C21 C22 C23 178.1(7)
C21 C22 C23 C24 -3.2(11)
C22 C23 C24 C25 3.4(12)
C23 C24 C25 C20 -2.2(10)
C23 C24 C25 C29 177.3(7)
C21 C20 C25 C24 0.8(9)
N2 C20 C25 C24 178.3(5)
C21 C20 C25 C29 -178.7(6)
N2 C20 C25 C29 -1.1(9)
C20 C21 C26 C27 -119.9(7)
C22 C21 C26 C27 64.0(9)
C20 C21 C26 C28 113.3(7)
C22 C21 C26 C28 -62.8(9)
C24 C25 C29 C30 -68.7(8)
C20 C25 C29 C30 110.7(7)
C24 C25 C29 C31 55.3(8)
C20 C25 C29 C31 -125.3(6)
N3 Sn2 Fe2 C33 83.3(3)
N4 Sn2 Fe2 C33 -95.7(3)
N3 Sn2 Fe2 C32 -96.3(3)
N4 Sn2 Fe2 C32 84.7(3)
N3 Sn2 Fe2 C34 175.2(3)
N4 Sn2 Fe2 C34 -3.8(3)
N3 Sn2 Fe2 C35 -8.1(4)
N4 Sn2 Fe2 C35 172.9(4)
N4 Sn2 N3 C36 0.1(6)
Fe2 Sn2 N3 C36 -179.1(5)
N4 Sn2 N3 C39 179.0(5)
Fe2 Sn2 N3 C39 -0.2(6)
N3 Sn2 N4 C38 3.2(5)
Fe2 Sn2 N4 C38 -177.6(4)
N3 Sn2 N4 C51 -170.3(5)
Fe2 Sn2 N4 C51 9.0(6)
C33 Fe2 C32 O5 -9(25)
C34 Fe2 C32 O5 -101(25)
C35 Fe2 C32 O5 83(25)
Sn2 Fe2 C32 O5 171(25)
C32 Fe2 C33 O6 -9(12)
C34 Fe2 C33 O6 81(12)
C35 Fe2 C33 O6 -99(12)
Sn2 Fe2 C33 O6 171(12)
C33 Fe2 C34 O7 -66(11)
C32 Fe2 C34 O7 52(11)
C35 Fe2 C34 O7 115(11)
Sn2 Fe2 C34 O7 176(100)
C33 Fe2 C35 O8 85(12)
C32 Fe2 C35 O8 -34(12)
C34 Fe2 C35 O8 -96(13)
Sn2 Fe2 C35 O8 -158(12)
C39 N3 C36 C37 149.8(6)
Sn2 N3 C36 C37 -31.3(8)
N3 C36 C37 C38 68.3(8)
C51 N4 C38 C37 -160.9(6)
Sn2 N4 C38 C37 25.5(7)
C36 C37 C38 N4 -65.3(7)
C36 N3 C39 C44 -88.6(7)
Sn2 N3 C39 C44 92.4(6)
C36 N3 C39 C40 88.2(8)
Sn2 N3 C39 C40 -90.8(6)
C44 C39 C40 C41 -4.3(9)
N3 C39 C40 C41 179.0(6)
C44 C39 C40 C45 175.9(6)
N3 C39 C40 C45 -0.9(9)
C39 C40 C41 C42 2.9(10)
C45 C40 C41 C42 -177.2(7)
C40 C41 C42 C43 -1.3(11)
C41 C42 C43 C44 0.9(11)
C40 C39 C44 C43 3.8(9)
N3 C39 C44 C43 -179.4(5)
C40 C39 C44 C48 -175.5(6)
N3 C39 C44 C48 1.3(9)
C42 C43 C44 C39 -2.1(10)
C42 C43 C44 C48 177.2(7)
C39 C40 C45 C46 -116.2(7)
C41 C40 C45 C46 63.9(9)
C39 C40 C45 C47 120.4(7)
C41 C40 C45 C47 -59.5(9)
C39 C44 C48 C50 106.9(7)
C43 C44 C48 C50 -72.4(8)
C39 C44 C48 C49 -126.9(7)
C43 C44 C48 C49 53.8(9)
C38 N4 C51 C56 -92.7(7)
Sn2 N4 C51 C56 81.3(6)
C38 N4 C51 C52 86.3(7)
Sn2 N4 C51 C52 -99.6(6)
C56 C51 C52 C53 -2.8(8)
N4 C51 C52 C53 178.1(5)
C56 C51 C52 C60 178.7(6)
N4 C51 C52 C60 -0.3(9)
C51 C52 C53 C54 1.9(9)
C60 C52 C53 C54 -179.6(6)
C52 C53 C54 C55 -0.3(9)
C53 C54 C55 C56 -0.4(9)
C52 C51 C56 C55 2.1(9)
N4 C51 C56 C55 -178.9(6)
C52 C51 C56 C57 -175.5(6)
N4 C51 C56 C57 3.6(9)
C54 C55 C56 C51 -0.4(10)
C54 C55 C56 C57 177.3(6)
C51 C56 C57 C58 -120.1(7)
C55 C56 C57 C58 62.3(8)
C51 C56 C57 C59 114.7(7)
C55 C56 C57 C59 -62.8(8)
C51 C52 C60 C62 -128.7(7)
C53 C52 C60 C62 52.8(9)
C51 C52 C60 C61 106.3(7)
C53 C52 C60 C61 -72.2(8)
C68 C63 C64 C65 2.0(11)
C69 C63 C64 C65 -177.6(7)
C63 C64 C65 C66 -1.3(13)
C64 C65 C66 C67 0.3(12)
C65 C66 C67 C68 -0.2(12)
C66 C67 C68 C63 1.1(13)
C64 C63 C68 C67 -2.0(12)
C69 C63 C68 C67 177.7(7)
